data_9015382
loop_
_publ_author_name
'Zachariasen, W.'

_publ_section_title
;
 Untersuchungen ueber die Kristallstruktur von Sesquioxyden und
 Verbindungen ABO3
 _cod_database_code 1010596
;
_journal_name_full 'Skrifter utgitt av det Norske Videnskaps-Akademi i Oslo'
_journal_page_first 1
_journal_page_last 165
_journal_volume 1
_journal_year 1928
_chemical_formula_sum 'Br K O3'
_space_group_IT_number 160
_symmetry_space_group_name_Hall 'P 3* -2'
_symmetry_space_group_name_H-M 'R 3 m :R'
_cell_angle_alpha 86.0
_cell_angle_beta 86.0
_cell_angle_gamma 86.0
_cell_length_a 4.403
_cell_length_b 4.403
_cell_length_c 4.403
_cell_formula_units_Z 1
_cell_volume 84.762
_database_code_amcsd 0017477
_exptl_crystal_density_diffrn 3.272
_cod_duplicate_entry 1010596
_cod_original_sg_symbol_H-M 'R 3 m'
_cod_original_formula_sum 'K Br O3'
_cod_database_code 9015382
_amcsd_formula_title 'Br K O3'

loop_
_space_group_symop_operation_xyz
x,y,z
x,z,y
z,x,y
y,x,z
y,z,x
z,y,x

loop_
_atom_site_label
_atom_site_fract_x
_atom_site_fract_y
_atom_site_fract_z
K1 0.00000 0.00000 0.00000
Br1 0.50000 0.50000 0.50000
O1 0.58000 0.58000 0.12500

loop_
_cod_related_entry_id
_cod_related_entry_database
_cod_related_entry_code
1 AMCSD 0017477
